data_4334727
loop_
_publ_author_name
'Lakmal C. Kalutarage'
'Philip D. Martin'
'Mary Jane Heeg'
'Charles H. Winter'

_publ_section_title
;
 Synthesis, Structure, and Solution Reduction Reactions of Volatile and
 Thermally Stable Mid to Late First Row Transition Metal Complexes
 Containing Hydrazonate Ligands
;
_journal_name_full 'Inorganic Chemistry'
_journal_page_first 5385
_journal_page_last 5394
_journal_paper_doi 10.1021/ic400337m
_journal_volume 52
_journal_year 2013
_chemical_formula_sum 'C16 H30 Co N4 O2'
_chemical_formula_weight 369.37
_chemical_name_systematic
; 
 ? 
;
_space_group_IT_number 18
_symmetry_cell_setting orthorhombic
_symmetry_space_group_name_Hall 'P 2 2ab'
_symmetry_space_group_name_H-M 'P 21 21 2'
_atom_sites_solution_hydrogens geom
_atom_sites_solution_primary direct
_atom_sites_solution_secondary difmap
_audit_creation_method SHELXL-97
_cell_angle_alpha 90.00
_cell_angle_beta 90.00
_cell_angle_gamma 90.00
_cell_formula_units_Z 6
_cell_length_a 31.287(2)
_cell_length_b 8.1317(6)
_cell_length_c 11.1558(8)
_cell_measurement_reflns_used 8073
_cell_measurement_temperature 100(2)
_cell_measurement_theta_max 28.2
_cell_measurement_theta_min 2.6
_cell_volume 2838.2(3)
_computing_cell_refinement 'Bruker APEX2'
_computing_data_collection 'Bruker APEX2'
_computing_data_reduction 'Bruker APEX2'
_computing_molecular_graphics SHELXTL-Plus
_computing_publication_material SHELXL-97
_computing_structure_refinement 'SHELXL-97 (Sheldrick, 1997)'
_computing_structure_solution 'SHELXS-97 (Sheldrick, 1990)'
_diffrn_ambient_temperature 100(2)
_diffrn_measured_fraction_theta_full 0.985
_diffrn_measured_fraction_theta_max 0.985
_diffrn_measurement_method 'Bruker APEX2'
_diffrn_radiation_monochromator graphite
_diffrn_radiation_source 'fine-focus sealed tube'
_diffrn_radiation_type MoK\a
_diffrn_radiation_wavelength 0.71073
_diffrn_reflns_av_R_equivalents 0.053
_diffrn_reflns_av_sigmaI/netI 0.0298
_diffrn_reflns_limit_h_max 41
_diffrn_reflns_limit_h_min -41
_diffrn_reflns_limit_k_max 10
_diffrn_reflns_limit_k_min 0
_diffrn_reflns_limit_l_max 14
_diffrn_reflns_limit_l_min 0
_diffrn_reflns_number 44946
_diffrn_reflns_theta_full 28.30
_diffrn_reflns_theta_max 28.33
_diffrn_reflns_theta_min 1.30
_exptl_absorpt_coefficient_mu 0.921
_exptl_absorpt_correction_T_max 0.8445
_exptl_absorpt_correction_T_min 0.7697
_exptl_absorpt_correction_type multi-scan
_exptl_absorpt_process_details 'SADABS, Sheldrick, 1997'
_exptl_crystal_colour 'dark red'
_exptl_crystal_density_diffrn 1.297
_exptl_crystal_description fragment
_exptl_crystal_F_000 1182
_exptl_crystal_size_max 0.30
_exptl_crystal_size_mid 0.19
_exptl_crystal_size_min 0.19
_refine_diff_density_max 0.622
_refine_diff_density_min -0.262
_refine_diff_density_rms 0.053
_refine_ls_abs_structure_details 'Flack H D (1983), Acta Cryst. A39, 876-881'
_refine_ls_abs_structure_Flack -0.002(10)
_refine_ls_extinction_method none
_refine_ls_goodness_of_fit_ref 1.047
_refine_ls_hydrogen_treatment constr
_refine_ls_matrix_type full
_refine_ls_number_parameters 327
_refine_ls_number_reflns 6978
_refine_ls_number_restraints 0
_refine_ls_restrained_S_all 1.047
_refine_ls_R_factor_all 0.0357
_refine_ls_R_factor_gt 0.0298
_refine_ls_shift/su_max 0.004
_refine_ls_shift/su_mean 0.000
_refine_ls_structure_factor_coef Fsqd
_refine_ls_weighting_details 'calc w=1/[\s^2^(Fo^2^)+(0.0343P)^2^+0.8626P] where P=(Fo^2^+2Fc^2^)/3'
_refine_ls_weighting_scheme calc
_refine_ls_wR_factor_gt 0.0687
_refine_ls_wR_factor_ref 0.0710
_reflns_number_gt 6374
_reflns_number_total 6978
_reflns_threshold_expression >2sigma(I)
_cod_data_source_file ic400337m_si_002_5.cif
_cod_data_source_block wrano
_cod_original_cell_volume 2838.2(4)
_cod_database_code 4334727

loop_
_symmetry_equiv_pos_as_xyz
'x, y, z'
'x+1/2, -y+1/2, -z'
'-x+1/2, y+1/2, -z'
'-x, -y, z'

loop_
_atom_site_label
_atom_site_type_symbol
_atom_site_fract_x
_atom_site_fract_y
_atom_site_fract_z
_atom_site_U_iso_or_equiv
_atom_site_adp_type
_atom_site_occupancy
_atom_site_symmetry_multiplicity
_atom_site_calc_flag
_atom_site_refinement_flags
Co1 Co 0.828545(8) 0.54553(3) 0.70466(2) 0.01676(6) Uani 1 1 d .
O1 O 0.85107(4) 0.36184(17) 0.61671(12) 0.0211(3) Uani 1 1 d .
N1 N 0.88300(5) 0.5978(2) 0.77967(14) 0.0175(3) Uani 1 1 d .
N2 N 0.91705(5) 0.5075(2) 0.77355(14) 0.0197(3) Uani 1 1 d .
C1 C 0.89921(8) 0.1580(3) 0.55145(19) 0.0279(5) Uani 1 1 d .
H1A H 0.8738 0.1262 0.5058 0.034 Uiso 1 1 calc R
H1B H 0.9083 0.0660 0.6021 0.034 Uiso 1 1 calc R
H1C H 0.9223 0.1868 0.4959 0.034 Uiso 1 1 calc R
C2 C 0.88888(6) 0.3046(2) 0.62933(17) 0.0196(4) Uani 1 1 d .
C3 C 0.92006(6) 0.3694(2) 0.70667(19) 0.0211(4) Uani 1 1 d .
C4 C 0.96391(6) 0.2913(3) 0.7124(2) 0.0308(5) Uani 1 1 d .
H4A H 0.9824 0.3566 0.7649 0.037 Uiso 1 1 calc R
H4B H 0.9763 0.2872 0.6318 0.037 Uiso 1 1 calc R
H4C H 0.9614 0.1794 0.7443 0.037 Uiso 1 1 calc R
C5 C 0.89018(6) 0.7481(2) 0.85533(17) 0.0193(4) Uani 1 1 d .
C6 C 0.89213(8) 0.6968(3) 0.98662(18) 0.0302(5) Uani 1 1 d .
H6A H 0.8658 0.6382 1.0080 0.036 Uiso 1 1 calc R
H6B H 0.8950 0.7948 1.0371 0.036 Uiso 1 1 calc R
H6C H 0.9168 0.6245 0.9992 0.036 Uiso 1 1 calc R
C7 C 0.85270(7) 0.8630(3) 0.8334(2) 0.0275(5) Uani 1 1 d .
H7A H 0.8524 0.8968 0.7491 0.033 Uiso 1 1 calc R
H7B H 0.8555 0.9603 0.8846 0.033 Uiso 1 1 calc R
H7C H 0.8259 0.8060 0.8525 0.033 Uiso 1 1 calc R
C8 C 0.93180(6) 0.8326(3) 0.8185(2) 0.0265(4) Uani 1 1 d .
H8A H 0.9561 0.7616 0.8386 0.032 Uiso 1 1 calc R
H8B H 0.9345 0.9373 0.8613 0.032 Uiso 1 1 calc R
H8C H 0.9315 0.8531 0.7319 0.032 Uiso 1 1 calc R
O2 O 0.80293(4) 0.70936(17) 0.60353(12) 0.0196(3) Uani 1 1 d .
N3 N 0.77528(5) 0.49560(19) 0.78762(14) 0.0165(3) Uani 1 1 d .
N4 N 0.73984(5) 0.5743(2) 0.77550(14) 0.0189(3) Uani 1 1 d .
C9 C 0.75229(7) 0.9021(3) 0.53462(18) 0.0245(4) Uani 1 1 d .
H9A H 0.7773 0.9391 0.4891 0.029 Uiso 1 1 calc R
H9B H 0.7407 0.9944 0.5807 0.029 Uiso 1 1 calc R
H9C H 0.7305 0.8611 0.4792 0.029 Uiso 1 1 calc R
C10 C 0.76531(6) 0.7661(2) 0.61919(17) 0.0188(4) Uani 1 1 d .
C11 C 0.73542(6) 0.7071(2) 0.70281(19) 0.0195(4) Uani 1 1 d .
C12 C 0.69151(6) 0.7840(3) 0.7100(2) 0.0265(4) Uani 1 1 d .
H12A H 0.6731 0.7167 0.7615 0.032 Uiso 1 1 calc R
H12B H 0.6791 0.7902 0.6295 0.032 Uiso 1 1 calc R
H12C H 0.6938 0.8950 0.7436 0.032 Uiso 1 1 calc R
C13 C 0.77067(6) 0.3412(2) 0.86089(17) 0.0183(4) Uani 1 1 d .
C14 C 0.81308(6) 0.3146(3) 0.92568(18) 0.0239(4) Uani 1 1 d .
H14A H 0.8363 0.3095 0.8669 0.029 Uiso 1 1 calc R
H14B H 0.8120 0.2111 0.9707 0.029 Uiso 1 1 calc R
H14C H 0.8182 0.4059 0.9811 0.029 Uiso 1 1 calc R
C15 C 0.76224(7) 0.2007(2) 0.77278(18) 0.0222(4) Uani 1 1 d .
H15A H 0.7349 0.2191 0.7322 0.027 Uiso 1 1 calc R
H15B H 0.7612 0.0962 0.8165 0.027 Uiso 1 1 calc R
H15C H 0.7852 0.1968 0.7132 0.027 Uiso 1 1 calc R
C16 C 0.73456(7) 0.3528(3) 0.95223(18) 0.0242(4) Uani 1 1 d .
H16A H 0.7397 0.4465 1.0056 0.029 Uiso 1 1 calc R
H16B H 0.7335 0.2513 0.9995 0.029 Uiso 1 1 calc R
H16C H 0.7073 0.3679 0.9103 0.029 Uiso 1 1 calc R
Co2 Co 0.0000 0.0000 0.31417(3) 0.01829(9) Uani 1 2 d S
O3 O 0.02857(4) 0.16364(18) 0.40850(12) 0.0234(3) Uani 1 1 d .
N5 N 0.05176(5) -0.0725(2) 0.23350(14) 0.0177(3) Uani 1 1 d .
N6 N 0.08896(5) -0.0062(2) 0.24525(14) 0.0195(3) Uani 1 1 d .
C17 C 0.08378(7) 0.3365(3) 0.4771(2) 0.0294(5) Uani 1 1 d .
H17A H 0.0595 0.3865 0.5190 0.035 Uiso 1 1 calc R
H17B H 0.0984 0.4204 0.4291 0.035 Uiso 1 1 calc R
H17C H 0.1038 0.2906 0.5359 0.035 Uiso 1 1 calc R
C18 C 0.06792(7) 0.2013(2) 0.39599(17) 0.0207(4) Uani 1 1 d .
C19 C 0.09662(6) 0.1262(2) 0.31643(18) 0.0202(4) Uani 1 1 d .
C20 C 0.14251(6) 0.1847(3) 0.3113(2) 0.0290(5) Uani 1 1 d .
H20A H 0.1597 0.1055 0.2659 0.035 Uiso 1 1 calc R
H20B H 0.1539 0.1942 0.3929 0.035 Uiso 1 1 calc R
H20C H 0.1437 0.2922 0.2718 0.035 Uiso 1 1 calc R
C21 C 0.05289(6) -0.2256(2) 0.15813(18) 0.0196(4) Uani 1 1 d .
C22 C 0.00829(7) -0.2481(3) 0.1061(2) 0.0284(5) Uani 1 1 d .
H22A H -0.0124 -0.2608 0.1714 0.034 Uiso 1 1 calc R
H22B H 0.0078 -0.3465 0.0554 0.034 Uiso 1 1 calc R
H22C H 0.0008 -0.1516 0.0579 0.034 Uiso 1 1 calc R
C23 C 0.06397(7) -0.3686(3) 0.24103(19) 0.0267(5) Uani 1 1 d .
H23A H 0.0930 -0.3537 0.2725 0.032 Uiso 1 1 calc R
H23B H 0.0625 -0.4720 0.1961 0.032 Uiso 1 1 calc R
H23C H 0.0436 -0.3719 0.3077 0.032 Uiso 1 1 calc R
C24 C 0.08561(7) -0.2126(3) 0.05722(19) 0.0273(5) Uani 1 1 d .
H24A H 0.0792 -0.1162 0.0077 0.033 Uiso 1 1 calc R
H24B H 0.0844 -0.3120 0.0076 0.033 Uiso 1 1 calc R
H24C H 0.1143 -0.2014 0.0915 0.033 Uiso 1 1 calc R

loop_
_atom_site_aniso_label
_atom_site_aniso_U_11
_atom_site_aniso_U_22
_atom_site_aniso_U_33
_atom_site_aniso_U_23
_atom_site_aniso_U_13
_atom_site_aniso_U_12
Co1 0.01604(12) 0.01930(13) 0.01492(12) 0.00049(10) -0.00039(10) 0.00055(9)
O1 0.0227(7) 0.0238(7) 0.0170(7) -0.0043(5) -0.0012(6) 0.0022(5)
N1 0.0165(7) 0.0201(8) 0.0160(8) -0.0002(6) 0.0003(6) 0.0001(6)
N2 0.0189(8) 0.0215(8) 0.0186(8) 0.0029(6) 0.0011(6) 0.0009(6)
C1 0.0369(13) 0.0256(11) 0.0214(11) -0.0053(8) 0.0004(9) 0.0081(9)
C2 0.0241(10) 0.0207(10) 0.0141(9) 0.0018(7) 0.0045(8) 0.0005(8)
C3 0.0208(9) 0.0203(9) 0.0221(10) 0.0031(8) 0.0020(9) 0.0020(7)
C4 0.0202(10) 0.0273(11) 0.0448(14) -0.0025(10) -0.0025(10) 0.0060(8)
C5 0.0193(10) 0.0200(10) 0.0185(10) -0.0033(7) 0.0005(7) -0.0017(7)
C6 0.0414(13) 0.0303(12) 0.0188(10) -0.0020(9) -0.0023(9) -0.0054(10)
C7 0.0259(11) 0.0257(11) 0.0311(11) -0.0087(8) -0.0017(9) 0.0030(8)
C8 0.0254(10) 0.0249(10) 0.0292(12) -0.0051(9) 0.0040(9) -0.0058(8)
O2 0.0205(7) 0.0210(7) 0.0173(7) 0.0042(5) -0.0001(5) 0.0015(5)
N3 0.0180(7) 0.0182(7) 0.0133(7) 0.0002(7) -0.0010(6) 0.0001(6)
N4 0.0201(8) 0.0212(8) 0.0155(8) -0.0023(6) -0.0021(6) 0.0010(6)
C9 0.0298(11) 0.0258(11) 0.0180(10) 0.0041(8) -0.0017(8) 0.0059(8)
C10 0.0240(10) 0.0191(9) 0.0132(9) -0.0026(7) -0.0047(7) -0.0003(7)
C11 0.0176(9) 0.0209(9) 0.0199(9) -0.0007(8) -0.0028(8) 0.0019(7)
C12 0.0214(10) 0.0284(11) 0.0298(11) 0.0041(9) 0.0006(9) 0.0051(8)
C13 0.0205(10) 0.0187(9) 0.0157(9) 0.0023(7) 0.0001(7) -0.0005(7)
C14 0.0232(10) 0.0255(11) 0.0231(11) 0.0065(8) -0.0051(8) -0.0007(8)
C15 0.0278(11) 0.0199(10) 0.0190(10) -0.0014(7) 0.0002(8) -0.0023(8)
C16 0.0265(11) 0.0254(11) 0.0207(10) 0.0021(8) 0.0046(8) -0.0005(8)
Co2 0.01689(17) 0.02052(18) 0.01745(19) 0.000 0.000 -0.00126(13)
O3 0.0228(7) 0.0281(8) 0.0194(7) -0.0056(6) -0.0004(6) -0.0018(6)
N5 0.0190(8) 0.0192(8) 0.0151(8) -0.0001(6) -0.0011(6) -0.0005(6)
N6 0.0198(8) 0.0213(9) 0.0174(8) 0.0013(7) -0.0015(6) -0.0013(6)
C17 0.0344(13) 0.0307(12) 0.0231(11) -0.0051(9) -0.0036(9) -0.0067(9)
C18 0.0272(11) 0.0209(10) 0.0142(9) 0.0010(7) -0.0043(8) -0.0022(8)
C19 0.0200(9) 0.0222(10) 0.0185(10) 0.0022(8) -0.0048(8) -0.0034(7)
C20 0.0231(10) 0.0337(12) 0.0302(12) -0.0027(10) -0.0003(9) -0.0072(8)
C21 0.0199(10) 0.0195(10) 0.0194(10) -0.0006(7) -0.0008(7) 0.0003(7)
C22 0.0260(12) 0.0267(11) 0.0325(12) -0.0071(9) -0.0076(9) -0.0003(9)
C23 0.0383(13) 0.0193(11) 0.0226(11) 0.0010(8) 0.0001(9) 0.0004(9)
C24 0.0352(12) 0.0267(11) 0.0201(11) -0.0025(9) 0.0051(9) -0.0017(9)

loop_
_atom_type_symbol
_atom_type_description
_atom_type_scat_dispersion_real
_atom_type_scat_dispersion_imag
_atom_type_scat_source
C C 0.0033 0.0016 'International Tables Vol C Tables 4.2.6.8 and 6.1.1.4'
H H 0.0000 0.0000 'International Tables Vol C Tables 4.2.6.8 and 6.1.1.4'
N N 0.0061 0.0033 'International Tables Vol C Tables 4.2.6.8 and 6.1.1.4'
O O 0.0106 0.0060 'International Tables Vol C Tables 4.2.6.8 and 6.1.1.4'
Co Co 0.3494 0.9721 'International Tables Vol C Tables 4.2.6.8 and 6.1.1.4'

loop_
_geom_angle_atom_site_label_1
_geom_angle_atom_site_label_2
_geom_angle_atom_site_label_3
_geom_angle
_geom_angle_site_symmetry_1
_geom_angle_site_symmetry_3
O2 Co1 O1 113.10(6) . .
O2 Co1 N1 117.81(6) . .
O1 Co1 N1 93.91(6) . .
O2 Co1 N3 93.83(6) . .
O1 Co1 N3 113.22(6) . .
N1 Co1 N3 126.17(7) . .
C2 O1 Co1 124.49(13) . .
N2 N1 C5 111.56(15) . .
N2 N1 Co1 125.02(13) . .
C5 N1 Co1 123.41(12) . .
N1 N2 C3 123.86(16) . .
O1 C2 C3 124.96(19) . .
O1 C2 C1 114.97(18) . .
C3 C2 C1 120.06(18) . .
N2 C3 C2 127.05(18) . .
N2 C3 C4 112.86(18) . .
C2 C3 C4 119.86(19) . .
N1 C5 C7 107.12(15) . .
N1 C5 C6 108.88(17) . .
C7 C5 C6 110.71(17) . .
N1 C5 C8 110.01(15) . .
C7 C5 C8 109.74(17) . .
C6 C5 C8 110.32(17) . .
C10 O2 Co1 123.71(13) . .
N4 N3 C13 112.90(15) . .
N4 N3 Co1 125.67(13) . .
C13 N3 Co1 120.91(12) . .
N3 N4 C11 123.08(16) . .
O2 C10 C11 125.53(18) . .
O2 C10 C9 115.35(17) . .
C11 C10 C9 119.04(18) . .
N4 C11 C10 126.91(17) . .
N4 C11 C12 112.94(17) . .
C10 C11 C12 119.91(18) . .
N3 C13 C16 112.51(16) . .
N3 C13 C14 106.99(15) . .
C16 C13 C14 109.66(16) . .
N3 C13 C15 106.89(14) . .
C16 C13 C15 110.35(16) . .
C14 C13 C15 110.36(17) . .
O3 Co2 O3 113.43(9) . 4
O3 Co2 N5 115.58(6) . 4
O3 Co2 N5 94.37(6) 4 4
O3 Co2 N5 94.37(6) . .
O3 Co2 N5 115.58(6) 4 .
N5 Co2 N5 124.85(9) 4 .
C18 O3 Co2 123.79(13) . .
N6 N5 C21 112.46(15) . .
N6 N5 Co2 125.31(13) . .
C21 N5 Co2 122.00(12) . .
N5 N6 C19 123.36(16) . .
O3 C18 C19 125.60(18) . .
O3 C18 C17 115.26(18) . .
C19 C18 C17 119.12(18) . .
N6 C19 C18 127.00(18) . .
N6 C19 C20 113.23(17) . .
C18 C19 C20 119.61(18) . .
N5 C21 C22 106.96(15) . .
N5 C21 C24 111.82(16) . .
C22 C21 C24 109.99(17) . .
N5 C21 C23 107.31(16) . .
C22 C21 C23 110.35(17) . .
C24 C21 C23 110.33(17) . .

loop_
_geom_bond_atom_site_label_1
_geom_bond_atom_site_label_2
_geom_bond_distance
_geom_bond_site_symmetry_2
Co1 O2 1.9209(13) .
Co1 O1 1.9211(14) .
Co1 N1 1.9451(16) .
Co1 N3 1.9491(15) .
O1 C2 1.279(2) .
N1 N2 1.296(2) .
N1 C5 1.502(2) .
N2 C3 1.351(3) .
C1 C2 1.510(3) .
C2 C3 1.405(3) .
C3 C4 1.514(3) .
C5 C7 1.519(3) .
C5 C6 1.524(3) .
C5 C8 1.528(3) .
O2 C10 1.276(2) .
N3 N4 1.287(2) .
N3 C13 1.505(2) .
N4 C11 1.358(2) .
C9 C10 1.509(3) .
C10 C11 1.405(3) .
C11 C12 1.512(3) .
C13 C16 1.524(3) .
C13 C14 1.527(3) .
C13 C15 1.530(3) .
Co2 O3 1.9176(14) .
Co2 O3 1.9176(14) 4
Co2 N5 1.9442(16) 4
Co2 N5 1.9442(16) .
O3 C18 1.276(2) .
N5 N6 1.289(2) .
N5 C21 1.502(2) .
N6 C19 1.359(3) .
C17 C18 1.508(3) .
C18 C19 1.403(3) .
C19 C20 1.514(3) .
C21 C22 1.522(3) .
C21 C24 1.525(3) .
C21 C23 1.526(3) .

loop_
_geom_torsion_atom_site_label_1
_geom_torsion_atom_site_label_2
_geom_torsion_atom_site_label_3
_geom_torsion_atom_site_label_4
_geom_torsion
_geom_torsion_site_symmetry_1
O2 Co1 O1 C2 129.36(15) .
N1 Co1 O1 C2 6.84(16) .
N3 Co1 O1 C2 -125.46(15) .
O2 Co1 N1 N2 -127.14(15) .
O1 Co1 N1 N2 -8.41(16) .
N3 Co1 N1 N2 114.24(15) .
O2 Co1 N1 C5 54.52(15) .
O1 Co1 N1 C5 173.25(14) .
N3 Co1 N1 C5 -64.11(16) .
C5 N1 N2 C3 -176.67(17) .
Co1 N1 N2 C3 4.8(3) .
Co1 O1 C2 C3 -1.8(3) .
Co1 O1 C2 C1 179.27(13) .
N1 N2 C3 C2 3.4(3) .
N1 N2 C3 C4 177.94(18) .
O1 C2 C3 N2 -5.1(3) .
C1 C2 C3 N2 173.72(19) .
O1 C2 C3 C4 -179.33(19) .
C1 C2 C3 C4 -0.5(3) .
N2 N1 C5 C7 167.16(16) .
Co1 N1 C5 C7 -14.3(2) .
N2 N1 C5 C6 -73.1(2) .
Co1 N1 C5 C6 105.46(17) .
N2 N1 C5 C8 47.9(2) .
Co1 N1 C5 C8 -133.54(15) .
O1 Co1 O2 C10 128.05(15) .
N1 Co1 O2 C10 -123.96(15) .
N3 Co1 O2 C10 10.79(16) .
O2 Co1 N3 N4 -6.97(15) .
O1 Co1 N3 N4 -124.13(15) .
N1 Co1 N3 N4 121.94(14) .
O2 Co1 N3 C13 164.09(13) .
O1 Co1 N3 C13 46.93(14) .
N1 Co1 N3 C13 -67.00(15) .
C13 N3 N4 C11 -172.86(16) .
Co1 N3 N4 C11 -1.2(3) .
Co1 O2 C10 C11 -7.2(3) .
Co1 O2 C10 C9 176.17(13) .
N3 N4 C11 C10 9.2(3) .
N3 N4 C11 C12 -176.42(17) .
O2 C10 C11 N4 -4.7(3) .
C9 C10 C11 N4 171.83(18) .
O2 C10 C11 C12 -178.74(18) .
C9 C10 C11 C12 -2.2(3) .
N4 N3 C13 C16 -28.5(2) .
Co1 N3 C13 C16 159.35(13) .
N4 N3 C13 C14 -149.03(16) .
Co1 N3 C13 C14 38.85(19) .
N4 N3 C13 C15 92.75(18) .
Co1 N3 C13 C15 -79.37(17) .
O3 Co2 O3 C18 126.64(17) 4
N5 Co2 O3 C18 -125.93(15) 4
N5 Co2 O3 C18 6.29(16) .
O3 Co2 N5 N6 -4.83(16) .
O3 Co2 N5 N6 -123.44(15) 4
N5 Co2 N5 N6 120.69(16) 4
O3 Co2 N5 C21 169.20(14) .
O3 Co2 N5 C21 50.59(15) 4
N5 Co2 N5 C21 -65.28(13) 4
C21 N5 N6 C19 -175.01(17) .
Co2 N5 N6 C19 -0.5(3) .
Co2 O3 C18 C19 -2.8(3) .
Co2 O3 C18 C17 178.45(14) .
N5 N6 C19 C18 6.8(3) .
N5 N6 C19 C20 -177.84(18) .
O3 C18 C19 N6 -5.1(3) .
C17 C18 C19 N6 173.63(19) .
O3 C18 C19 C20 179.81(19) .
C17 C18 C19 C20 -1.5(3) .
N6 N5 C21 C22 -155.60(16) .
Co2 N5 C21 C22 29.7(2) .
N6 N5 C21 C24 -35.1(2) .
Co2 N5 C21 C24 150.14(14) .
N6 N5 C21 C23 85.99(19) .
Co2 N5 C21 C23 -88.74(17) .
